data_7114732
loop_
_publ_author_name
'Cameron, T. Stanley'
'Decken, Andreas'
'Fang, Min'
'Passmore, Jack'

_publ_section_title
;
 Synthesis and characterization of the heteroaromatic MF6&#x2212; (M = As,
 Sb) salts of the 1,2,4-trithiolanylium dication
 [Ph&#xE010;CSSC(Ph)S&#xE011;]2+
;
_journal_issue 15
_journal_name_full 'Chemical Communications'
_journal_page_first 1370
_journal_paper_doi 10.1039/b100001m
_journal_year 2001
_chemical_formula_sum 'C14 H10 As2 F12 S3'
_chemical_formula_weight 652.24
_chemical_name_systematic
; 
? 
;
_space_group_IT_number 14
_symmetry_space_group_name_Hall '-P 2ybc'
_symmetry_space_group_name_H-M 'P 1 21/c 1'
_atom_sites_solution_hydrogens geom
_atom_sites_solution_primary direct
_atom_sites_solution_secondary difmap
_audit_creation_method SHELXL-97
_cell_angle_alpha 90.00
_cell_angle_beta 107.747(7)
_cell_angle_gamma 90.00
_cell_formula_units_Z 4
_cell_length_a 9.1371(9)
_cell_length_b 14.8501(15)
_cell_length_c 15.4273(17)
_cell_measurement_temperature 293(2)
_cell_volume 1993.7(4)
_computing_structure_refinement 'SHELXL-97 (Sheldrick, 1997)'
_computing_structure_solution 'SHELXS-97 (Sheldrick, 1990)'
_diffrn_ambient_temperature 173(1)
_diffrn_measured_fraction_theta_full 0.807
_diffrn_measured_fraction_theta_max 0.807
_diffrn_radiation_monochromator graphite
_diffrn_radiation_source 'fine-focus sealed tube'
_diffrn_radiation_type MoK\a
_diffrn_radiation_wavelength 0.71069
_diffrn_reflns_av_R_equivalents 0.0000
_diffrn_reflns_av_sigmaI/netI 0.1187
_diffrn_reflns_limit_h_max 12
_diffrn_reflns_limit_h_min 0
_diffrn_reflns_limit_k_max 18
_diffrn_reflns_limit_k_min -18
_diffrn_reflns_limit_l_max 20
_diffrn_reflns_limit_l_min -20
_diffrn_reflns_number 5041
_diffrn_reflns_theta_full 30.42
_diffrn_reflns_theta_max 30.42
_diffrn_reflns_theta_min 2.70
_exptl_absorpt_coefficient_mu 3.776
_exptl_crystal_density_diffrn 2.173
_exptl_crystal_density_method 'not measured'
_exptl_crystal_F_000 1264
_refine_diff_density_max 1.994
_refine_diff_density_min -1.839
_refine_diff_density_rms 0.186
_refine_ls_extinction_method none
_refine_ls_goodness_of_fit_ref 1.036
_refine_ls_hydrogen_treatment mixed
_refine_ls_matrix_type full
_refine_ls_number_parameters 316
_refine_ls_number_reflns 5041
_refine_ls_number_restraints 125
_refine_ls_restrained_S_all 1.024
_refine_ls_R_factor_all 0.1356
_refine_ls_R_factor_gt 0.0757
_refine_ls_shift/su_max 0.028
_refine_ls_shift/su_mean 0.002
_refine_ls_structure_factor_coef Fsqd
_refine_ls_weighting_details 'w=1/[\s^2^(Fo^2^)+(0.1000P)^2^+0.0000P] where P=(Fo^2^+2Fc^2^)/3'
_refine_ls_weighting_scheme calc
_refine_ls_wR_factor_gt 0.1908
_refine_ls_wR_factor_ref 0.2136
_reflns_number_gt 2765
_reflns_number_total 5041
_reflns_threshold_expression >2sigma(I)
_cod_data_source_file b100001m.txt
_cod_data_source_block AsSSS
_cod_depositor_comments
;
The following automatic conversions were performed:

'_refine_ls_weighting_scheme' value 'calc
w=1/[\s^2^(Fo^2^)+(0.1000P)^2^+0.0000P] where P=(Fo^2^+2Fc^2^)/3' was
changed to 'calc'. New tag '_refine_ls_weighting_details' was
created. The value of the new tag was set to
'w=1/[\s^2^(Fo^2^)+(0.1000P)^2^+0.0000P] where P=(Fo^2^+2Fc^2^)/3'.

Automatic conversion script
Id: cif_fix_values 3143 2015-03-26 13:38:13Z robertas 
;
_cod_database_code 7114732

loop_
_symmetry_equiv_pos_as_xyz
'x, y, z'
'-x, y+1/2, -z+1/2'
'-x, -y, -z'
'x, -y-1/2, z-1/2'

loop_
_atom_site_label
_atom_site_type_symbol
_atom_site_fract_x
_atom_site_fract_y
_atom_site_fract_z
_atom_site_U_iso_or_equiv
_atom_site_adp_type
_atom_site_occupancy
_atom_site_calc_flag
_atom_site_refinement_flags
As1 As 0.02027(9) 0.36727(6) 0.13153(5) 0.0337(2) Uani 1 d .
As2 As 0.25620(12) 0.10193(7) -0.00107(5) 0.0477(3) Uani 1 d DU
S1 S 1.0408(2) 0.16357(14) 0.35195(11) 0.0315(4) Uani 1 d .
S2 S 1.0472(2) 0.05628(14) 0.19334(12) 0.0364(4) Uani 1 d .
S3 S 0.8353(2) 0.11060(15) 0.17320(12) 0.0373(5) Uani 1 d .
F1 F 0.1435(8) 0.3649(4) 0.0673(4) 0.0613(15) Uani 1 d .
F2 F -0.1010(6) 0.3698(4) 0.1981(4) 0.0585(15) Uani 1 d .
F3 F -0.0673(8) 0.4619(4) 0.0769(4) 0.0691(17) Uani 1 d .
F4 F 0.1052(6) 0.2734(4) 0.1891(3) 0.0455(12) Uani 1 d .
F5 F 0.1489(6) 0.4335(4) 0.2085(3) 0.0508(13) Uani 1 d .
F6 F -0.1085(7) 0.3018(4) 0.0540(4) 0.078(2) Uani 1 d .
F7 F 0.1703(5) 0.1433(3) -0.10807(15) 0.0837(19) Uani 1 d DU
F8 F 0.3419(5) 0.0605(3) 0.10589(15) 0.140(3) Uani 1 d DU
F9 F 0.1294(6) 0.0139(3) -0.0231(3) 0.076(3) Uani 0.50 d PDU
F10 F 0.3829(6) 0.1900(3) 0.0209(3) 0.136(4) Uani 0.50 d PDU
F11 F 0.3795(6) 0.0403(4) -0.0416(4) 0.138(4) Uani 0.50 d PDU
F12 F 0.1328(7) 0.1636(4) 0.0393(3) 0.144(4) Uani 0.50 d PDU
F13 F 0.4276(3) 0.0954(5) -0.0240(4) 0.149(4) Uani 0.50 d PDU
F14 F 0.0847(4) 0.1085(5) 0.0218(4) 0.122(3) Uani 0.50 d PDU
F15 F 0.2997(8) 0.20927(14) 0.0388(3) 0.138(4) Uani 0.50 d PDU
F16 F 0.2126(8) -0.00538(14) -0.0409(3) 0.084(3) Uani 0.50 d PDU
C1 C 0.8645(8) 0.1678(5) 0.2712(5) 0.0316(15) Uani 1 d .
C2 C 1.1374(8) 0.0984(6) 0.2975(5) 0.0331(16) Uani 1 d .
C3 C 0.7422(8) 0.2189(5) 0.2876(5) 0.0337(16) Uani 1 d .
C4 C 0.7730(8) 0.2798(6) 0.3611(5) 0.0361(17) Uani 1 d .
C5 C 0.6536(10) 0.3276(6) 0.3733(6) 0.0421(19) Uani 1 d .
C6 C 0.5033(10) 0.3168(7) 0.3158(6) 0.045(2) Uani 1 d .
C7 C 0.4749(9) 0.2565(7) 0.2433(6) 0.048(2) Uani 1 d .
C8 C 0.5932(9) 0.2087(6) 0.2289(5) 0.0425(19) Uani 1 d .
C9 C 1.2988(9) 0.0789(5) 0.3401(5) 0.0348(17) Uani 1 d .
C10 C 1.3742(9) 0.0127(6) 0.3041(6) 0.0425(19) Uani 1 d .
C11 C 1.5307(10) -0.0002(7) 0.3433(6) 0.048(2) Uani 1 d .
C12 C 1.6119(10) 0.0489(7) 0.4187(6) 0.045(2) Uani 1 d .
C13 C 1.5389(9) 0.1132(6) 0.4566(6) 0.045(2) Uani 1 d .
C14 C 1.3819(9) 0.1264(6) 0.4168(5) 0.0388(17) Uani 1 d .
H1 H 0.8726 0.2859 0.4002 0.038 Uiso 1 d .
H2 H 0.6714 0.3689 0.4229 0.047 Uiso 1 d .
H3 H 0.4212 0.3506 0.3266 0.052 Uiso 1 d .
H4 H 0.3734 0.2506 0.2034 0.057 Uiso 1 d .
H5 H 0.5712 0.1672 0.1791 0.046 Uiso 1 d .
H6 H 1.3194 -0.0225 0.2533 0.049 Uiso 1 d .
H7 H 1.5822 -0.0439 0.3184 0.057 Uiso 1 d .
H8 H 1.7170 0.0395 0.4435 0.050 Uiso 1 d .
H9 H 1.5951 0.1470 0.5070 0.048 Uiso 1 d .
H10 H 1.3313 0.1701 0.4427 0.045 Uiso 1 d .

loop_
_atom_site_aniso_label
_atom_site_aniso_U_11
_atom_site_aniso_U_22
_atom_site_aniso_U_33
_atom_site_aniso_U_23
_atom_site_aniso_U_13
_atom_site_aniso_U_12
As1 0.0346(4) 0.0299(4) 0.0340(4) -0.0023(3) 0.0065(3) 0.0014(3)
As2 0.0679(6) 0.0415(6) 0.0315(4) 0.0056(4) 0.0119(4) -0.0027(5)
S1 0.0286(8) 0.0350(10) 0.0280(8) -0.0030(7) 0.0045(7) 0.0012(7)
S2 0.0424(10) 0.0351(11) 0.0318(8) -0.0026(7) 0.0114(8) 0.0011(8)
S3 0.0396(10) 0.0378(12) 0.0293(8) -0.0037(7) 0.0026(7) -0.0009(8)
F1 0.097(4) 0.050(3) 0.055(3) 0.003(3) 0.049(3) 0.002(3)
F2 0.043(3) 0.053(3) 0.091(4) -0.014(3) 0.038(3) -0.003(3)
F3 0.085(4) 0.050(4) 0.062(3) 0.007(3) 0.007(3) 0.019(3)
F4 0.045(3) 0.042(3) 0.050(3) 0.011(2) 0.016(2) 0.009(2)
F5 0.041(3) 0.057(4) 0.055(3) -0.016(3) 0.016(2) -0.014(2)
F6 0.061(4) 0.058(4) 0.083(4) -0.035(3) -0.023(3) 0.004(3)
F7 0.110(5) 0.084(4) 0.0473(19) 0.028(3) 0.010(2) 0.028(4)
F8 0.192(7) 0.104(6) 0.063(3) 0.048(3) -0.052(3) -0.079(5)
F9 0.107(6) 0.085(5) 0.036(4) -0.022(4) 0.024(4) -0.045(4)
F10 0.206(8) 0.125(6) 0.064(6) 0.014(5) 0.023(6) -0.110(6)
F11 0.142(8) 0.081(7) 0.244(9) 0.089(8) 0.138(8) 0.075(5)
F12 0.281(10) 0.057(6) 0.173(7) 0.018(7) 0.188(9) 0.034(6)
F13 0.080(3) 0.102(8) 0.287(11) 0.141(9) 0.089(5) 0.053(5)
F14 0.148(5) 0.099(10) 0.171(10) 0.022(10) 0.125(7) 0.029(6)
F15 0.258(14) 0.051(2) 0.089(6) -0.006(3) 0.029(10) -0.052(6)
F16 0.119(9) 0.042(2) 0.082(5) -0.011(2) 0.017(7) 0.010(4)
C1 0.033(4) 0.028(4) 0.033(3) 0.002(3) 0.008(3) -0.005(3)
C2 0.032(4) 0.033(4) 0.035(3) 0.004(3) 0.011(3) -0.002(3)
C3 0.029(4) 0.030(4) 0.042(4) 0.006(3) 0.011(3) 0.001(3)
C4 0.028(4) 0.039(5) 0.039(4) 0.002(3) 0.008(3) 0.000(3)
C5 0.044(4) 0.040(5) 0.043(4) -0.002(4) 0.014(4) 0.000(4)
C6 0.038(4) 0.049(6) 0.055(5) 0.015(4) 0.025(4) 0.012(4)
C7 0.031(4) 0.061(6) 0.045(4) 0.009(4) 0.001(3) 0.002(4)
C8 0.035(4) 0.049(5) 0.039(4) 0.009(4) 0.005(3) 0.004(4)
C9 0.039(4) 0.031(4) 0.033(4) 0.006(3) 0.010(3) -0.005(3)
C10 0.034(4) 0.040(5) 0.053(5) -0.008(4) 0.013(4) -0.001(4)
C11 0.036(4) 0.049(6) 0.061(5) -0.005(4) 0.019(4) 0.002(4)
C12 0.037(4) 0.047(6) 0.052(5) 0.004(4) 0.016(4) 0.003(4)
C13 0.030(4) 0.048(6) 0.050(5) 0.002(4) 0.001(3) 0.004(4)
C14 0.040(4) 0.036(5) 0.037(4) 0.000(3) 0.007(3) 0.001(4)

loop_
_atom_type_symbol
_atom_type_description
_atom_type_scat_dispersion_real
_atom_type_scat_dispersion_imag
_atom_type_scat_source
As As 0.0499 2.0058 'International Tables Vol C Tables 4.2.6.8 and 6.1.1.4'
S S 0.1246 0.1234 'International Tables Vol C Tables 4.2.6.8 and 6.1.1.4'
F F 0.0171 0.0103 'International Tables Vol C Tables 4.2.6.8 and 6.1.1.4'
C C 0.0033 0.0016 'International Tables Vol C Tables 4.2.6.8 and 6.1.1.4'
H H 0.0000 0.0000 'International Tables Vol C Tables 4.2.6.8 and 6.1.1.4'

loop_
_geom_angle_atom_site_label_1
_geom_angle_atom_site_label_2
_geom_angle_atom_site_label_3
_geom_angle
F6 As1 F5 179.5(3)
F6 As1 F3 90.2(3)
F5 As1 F3 89.4(3)
F6 As1 F4 90.4(3)
F5 As1 F4 90.1(3)
F3 As1 F4 178.0(3)
F6 As1 F1 91.0(3)
F5 As1 F1 88.9(3)
F3 As1 F1 91.3(3)
F4 As1 F1 90.6(3)
F6 As1 F2 89.9(3)
F5 As1 F2 90.2(3)
F3 As1 F2 89.2(3)
F4 As1 F2 88.9(3)
F1 As1 F2 178.9(3)
F8 As2 F13 90.03(5)
F8 As2 F10 90.04(5)
F13 As2 F10 58.47(4)
F8 As2 F16 90.00(5)
F13 As2 F16 90.02(4)
F10 As2 F16 148.49(5)
F8 As2 F12 89.99(5)
F13 As2 F12 148.48(5)
F10 As2 F12 90.01(4)
F16 As2 F12 121.50(5)
F8 As2 F11 90.06(5)
F13 As2 F11 31.53(3)
F10 As2 F11 90.00(4)
F16 As2 F11 58.49(4)
F12 As2 F11 179.95(12)
F8 As2 F15 90.02(5)
F13 As2 F15 90.01(4)
F10 As2 F15 31.54(3)
F16 As2 F15 179.97(14)
F12 As2 F15 58.47(4)
F11 As2 F15 121.54(5)
F8 As2 F9 90.01(5)
F13 As2 F9 121.52(5)
F10 As2 F9 179.96(13)
F16 As2 F9 31.50(3)
F12 As2 F9 90.00(4)
F11 As2 F9 89.99(4)
F15 As2 F9 148.47(5)
F8 As2 F14 90.01(5)
F13 As2 F14 179.96(14)
F10 As2 F14 121.52(5)
F16 As2 F14 89.99(4)
F12 As2 F14 31.51(3)
F11 As2 F14 148.48(5)
F15 As2 F14 89.98(4)
F9 As2 F14 58.49(4)
F8 As2 F7 179.96(14)
F13 As2 F7 90.01(5)
F10 As2 F7 89.98(5)
F16 As2 F7 90.00(5)
F12 As2 F7 89.98(5)
F11 As2 F7 89.98(5)
F15 As2 F7 89.98(5)
F9 As2 F7 89.97(5)
F14 As2 F7 89.95(5)
C2 S1 C1 100.2(4)
C2 S2 S3 99.5(3)
C1 S3 S2 100.4(3)
F16 F9 F14 134.99(7)
F16 F9 As2 74.22(6)
F14 F9 As2 60.76(4)
F15 F10 F13 135.00(7)
F15 F10 As2 74.25(6)
F13 F10 As2 60.76(4)
F13 F11 F16 134.97(7)
F13 F11 As2 74.21(6)
F16 F11 As2 60.75(4)
F14 F12 F15 135.04(7)
F14 F12 As2 74.27(6)
F15 F12 As2 60.77(4)
F11 F13 F10 135.03(7)
F11 F13 As2 74.25(6)
F10 F13 As2 60.77(4)
F12 F14 F9 134.97(7)
F12 F14 As2 74.22(6)
F9 F14 As2 60.75(4)
F10 F15 F12 134.98(7)
F10 F15 As2 74.21(6)
F12 F15 As2 60.76(4)
F9 F16 F11 135.03(7)
F9 F16 As2 74.27(6)
F11 F16 As2 60.76(4)
C3 C1 S3 120.4(5)
C3 C1 S1 120.1(6)
S3 C1 S1 119.5(5)
C9 C2 S2 119.5(6)
C9 C2 S1 120.1(6)
S2 C2 S1 120.4(4)
C8 C3 C4 120.6(7)
C8 C3 C1 119.1(7)
C4 C3 C1 120.3(6)
C5 C4 C3 118.3(7)
C4 C5 C6 121.7(8)
C7 C6 C5 119.3(8)
C8 C7 C6 120.1(7)
C7 C8 C3 120.1(8)
C14 C9 C10 119.0(7)
C14 C9 C2 120.1(8)
C10 C9 C2 120.9(7)
C11 C10 C9 119.3(8)
C12 C11 C10 120.8(8)
C11 C12 C13 120.9(8)
C12 C13 C14 118.2(8)
C9 C14 C13 121.8(8)

loop_
_geom_bond_atom_site_label_1
_geom_bond_atom_site_label_2
_geom_bond_distance
As1 F6 1.704(5)
As1 F5 1.705(5)
As1 F3 1.707(6)
As1 F4 1.707(5)
As1 F1 1.712(5)
As1 F2 1.726(5)
As2 F8 1.7106(8)
As2 F13 1.7105(8)
As2 F10 1.7108(8)
As2 F16 1.7107(8)
As2 F12 1.7110(8)
As2 F11 1.7108(8)
As2 F15 1.7111(8)
As2 F9 1.7112(8)
As2 F14 1.7114(8)
As2 F7 1.7115(8)
S1 C2 1.695(8)
S1 C1 1.711(7)
S2 C2 1.687(8)
S2 S3 2.032(3)
S3 C1 1.683(8)
F9 F16 0.9290(9)
F9 F14 1.6720(11)
F10 F15 0.9300(9)
F10 F13 1.6709(11)
F11 F13 0.9297(9)
F11 F16 1.6715(11)
F12 F14 0.9293(9)
F12 F15 1.6713(11)
C1 C3 1.436(11)
C2 C9 1.449(11)
C3 C8 1.395(10)
C3 C4 1.409(11)
C4 C5 1.363(11)
C5 C6 1.399(12)
C6 C7 1.394(13)
C7 C8 1.367(13)
C9 C14 1.388(11)
C9 C10 1.408(12)
C10 C11 1.386(12)
C11 C12 1.382(13)
C12 C13 1.392(13)
C13 C14 1.392(11)
